data_1542040
loop_
_publ_author_name
'Simonov, M.A.'
'Egorov-Tismenko, Yu.K.'
'Belov, N.V.'

_publ_section_title
;
 The New Radikal Si3 O10 in the Structure of Na4 Cd2 Si3 O10
;
_journal_name_full 'Doklady Akademii Nauk SSSR'
_journal_page_first 1329
_journal_page_last 1332
_journal_volume 179
_journal_year 1968
_chemical_formula_sum 'Cd2 Na4 O10 Si3'
_chemical_name_systematic 'Na4 Cd2 Si3 O10'
_space_group_IT_number 15
_symmetry_space_group_name_Hall '-C 2yc'
_symmetry_space_group_name_H-M 'C 1 2/c 1'
_cell_angle_alpha 90
_cell_angle_beta 80
_cell_angle_gamma 90
_cell_formula_units_Z 4
_cell_length_a 10
_cell_length_b 5.83
_cell_length_c 16.8
_cell_volume 964.560
_citation_journal_id_ASTM DANKAS
_cod_data_source_file Simonov_DANKAS_1968_565.cif
_cod_data_source_block Cd2Na4O10Si3
_cod_original_cell_volume 964.5601
_cod_database_code 1542040

loop_
_symmetry_equiv_pos_as_xyz
x,y,z
-x,y,-z+1/2
-x,-y,-z
x,-y,z-1/2
x+1/2,y+1/2,z
-x+1/2,y+1/2,-z+1/2
-x+1/2,-y+1/2,-z
x+1/2,-y+1/2,z-1/2

loop_
_atom_site_label
_atom_site_type_symbol
_atom_site_fract_x
_atom_site_fract_y
_atom_site_fract_z
_atom_site_occupancy
_atom_site_U_iso_or_equiv
O5 O-2 0.424 0.961 0.118 1 0.0
Si2 Si+4 0.566 0.107 0.101 1 0.0
O4 O-2 0.562 0.331 0.044 1 0.0
Cd1 Cd+2 0.402 0.599 0.085 1 0.0
O1 O-2 0.394 0.531 0.209 1 0.0
Si1 Si+4 0.5 0.381 0.25 1 0.0
O3 O-2 0.701 0.953 0.073 1 0.0
O2 O-2 0.591 0.202 0.187 1 0.0
Na1 Na+1 0.329 0.895 0.245 1 0.0
Na2 Na+1 0.747 0.565 0.061 1 0.0
